data_2210492
loop_
_publ_author_name
'Yu-Lan Song'
'Yan-Tuan Li'
'Zhi-Yong Wu'
'Gui-Ling Zhang'
'Fen Sun'

_publ_section_title
'[\m-<i>trans</i>-<i>N</i>,<i>N</i>'-Bis(3-aminopropyl)oxamidato(2--)]bis[(methanol)picratocopper(II)]'
_journal_coeditor_code BG2007
_journal_issue 10
_journal_name_full 'Acta Crystallographica Section E'
_journal_page_first m2558
_journal_page_last m2560
_journal_paper_doi 10.1107/S1600536806036129
_journal_volume 62
_journal_year 2006
_chemical_formula_iupac '[Cu2 (C6 H2 N3 O7)2 (C8 H16 N4 O2) (C H4 O)2]'
_chemical_formula_moiety 'C22 H28 Cu2 N10 O18'
_chemical_formula_sum 'C22 H28 Cu2 N10 O18'
_chemical_formula_weight 847.62
_chemical_name_systematic '[\m-trans-N,N'-Bis(3-aminopropyl)oxamidato(2-)]bis[(methanol)picratocopper(II)]'
_space_group_IT_number 14
_symmetry_cell_setting monoclinic
_symmetry_space_group_name_Hall '-P 2ybc'
_symmetry_space_group_name_H-M 'P 1 21/c 1'
_atom_sites_solution_hydrogens geom
_atom_sites_solution_primary direct
_atom_sites_solution_secondary difmap
_cell_angle_alpha 90.00
_cell_angle_beta 92.739(3)
_cell_angle_gamma 90.00
_cell_formula_units_Z 2
_cell_length_a 8.7271(17)
_cell_length_b 22.245(4)
_cell_length_c 8.2234(16)
_cell_measurement_reflns_used 2194
_cell_measurement_temperature 298(2)
_cell_measurement_theta_max 25.24
_cell_measurement_theta_min 1.83
_cell_volume 1594.6(5)
_computing_cell_refinement 'SAINT (Bruker, 2002)'
_computing_data_collection 'SMART (Bruker, 2002)'
_computing_data_reduction SAINT
_computing_molecular_graphics 'ORTEP-3 for Windows (Farrugia, 1997) and CAMERON (Watkin <i>et al.</i>, 1993)'
_computing_publication_material 'WinGX (Farrugia, 1999)'
_computing_structure_refinement 'SHELXL97 (Sheldrick, 1997)'
_computing_structure_solution 'SHELXS97 (Sheldrick, 1997)'
_diffrn_ambient_temperature 298(2)
_diffrn_measured_fraction_theta_full 0.998
_diffrn_measured_fraction_theta_max 0.998
_diffrn_measurement_device_type 'Bruker SMART CCD area-detector'
_diffrn_measurement_method '\f and \w'
_diffrn_radiation_monochromator graphite
_diffrn_radiation_source 'fine-focus sealed tube'
_diffrn_radiation_type MoK\a
_diffrn_radiation_wavelength 0.71073
_diffrn_reflns_av_R_equivalents 0.0331
_diffrn_reflns_av_sigmaI/netI 0.0359
_diffrn_reflns_limit_h_max 10
_diffrn_reflns_limit_h_min -10
_diffrn_reflns_limit_k_max 26
_diffrn_reflns_limit_k_min -26
_diffrn_reflns_limit_l_max 7
_diffrn_reflns_limit_l_min -9
_diffrn_reflns_number 8436
_diffrn_reflns_theta_full 25.24
_diffrn_reflns_theta_max 25.24
_diffrn_reflns_theta_min 1.83
_diffrn_standards_decay_% 0
_diffrn_standards_interval_time 0
_diffrn_standards_number 0
_exptl_absorpt_coefficient_mu 1.431
_exptl_absorpt_correction_T_max 0.8470
_exptl_absorpt_correction_T_min 0.7727
_exptl_absorpt_correction_type none
_exptl_absorpt_process_details '(SADABS; Sheldrick, 2002)'
_exptl_crystal_colour green
_exptl_crystal_density_diffrn 1.765
_exptl_crystal_density_method 'not measured'
_exptl_crystal_description block
_exptl_crystal_F_000 864
_exptl_crystal_size_max 0.19
_exptl_crystal_size_mid 0.15
_exptl_crystal_size_min 0.12
_refine_diff_density_max 0.364
_refine_diff_density_min -0.279
_refine_ls_extinction_method none
_refine_ls_goodness_of_fit_ref 1.013
_refine_ls_hydrogen_treatment constr
_refine_ls_matrix_type full
_refine_ls_number_parameters 237
_refine_ls_number_reflns 2873
_refine_ls_number_restraints 0
_refine_ls_restrained_S_all 1.013
_refine_ls_R_factor_all 0.0492
_refine_ls_R_factor_gt 0.0330
_refine_ls_shift/su_max 0.000
_refine_ls_shift/su_mean 0.000
_refine_ls_structure_factor_coef Fsqd
_refine_ls_weighting_details 'calc w=1/[\s^2^(Fo^2^)+(0.0415P)^2^+0.8821P] where P=(Fo^2^+2Fc^2^)/3'
_refine_ls_weighting_scheme calc
_refine_ls_wR_factor_gt 0.0782
_refine_ls_wR_factor_ref 0.0876
_reflns_number_gt 2194
_reflns_number_total 2873
_reflns_threshold_expression I>2\s(I)
_cod_data_source_file bg2007.cif
_cod_data_source_block I
_cod_original_sg_symbol_H-M 'P 21/c'
_cod_database_code 2210492
_cod_database_fobs_code 2210492

loop_
_symmetry_equiv_pos_as_xyz
'x, y, z'
'-x, y+1/2, -z+1/2'
'-x, -y, -z'
'x, -y-1/2, z-1/2'

loop_
_atom_site_type_symbol
_atom_site_label
_atom_site_fract_x
_atom_site_fract_y
_atom_site_fract_z
_atom_site_U_iso_or_equiv
_atom_site_adp_type
_atom_site_calc_flag
_atom_site_refinement_flags
_atom_site_occupancy
C C1 0.7371(4) 0.04076(13) 0.4664(4) 0.0379(8) Uani d . 1
H H1A 0.6620 0.0510 0.5451 0.045 Uiso calc R 1
H H1B 0.8290 0.0267 0.5258 0.045 Uiso calc R 1
C C2 0.6746(3) -0.00872(13) 0.3578(4) 0.0347(7) Uani d . 1
H H2A 0.5991 0.0083 0.2805 0.042 Uiso calc R 1
H H2B 0.6222 -0.0376 0.4239 0.042 Uiso calc R 1
C C3 0.7940(4) -0.04152(12) 0.2646(4) 0.0343(7) Uani d . 1
H H3A 0.8644 -0.0619 0.3408 0.041 Uiso calc R 1
H H3B 0.7439 -0.0717 0.1955 0.041 Uiso calc R 1
C C4 0.9573(3) -0.02306(12) 0.0481(3) 0.0271(6) Uani d . 1
C C5 1.0991(3) 0.19687(12) 0.2039(3) 0.0283(6) Uani d . 1
C C6 1.2458(3) 0.16977(12) 0.1820(4) 0.0314(7) Uani d . 1
C C7 1.3693(3) 0.20040(13) 0.1251(4) 0.0353(7) Uani d . 1
H H7 1.4602 0.1803 0.1061 0.042 Uiso calc R 1
C C8 1.3561(3) 0.26129(13) 0.0966(4) 0.0358(7) Uani d . 1
C C9 1.2237(3) 0.29208(12) 0.1294(4) 0.0333(7) Uani d . 1
H H9 1.2171 0.3333 0.1125 0.040 Uiso calc R 1
C C10 1.1024(3) 0.26119(12) 0.1871(3) 0.0295(7) Uani d . 1
C C11 0.6456(5) 0.0944(2) -0.1097(5) 0.0688(12) Uani d . 1
H H11A 0.7278 0.0838 -0.1778 0.103 Uiso calc R 1
H H11B 0.5687 0.1163 -0.1724 0.103 Uiso calc R 1
H H11C 0.6013 0.0585 -0.0673 0.103 Uiso calc R 1
N N1 0.7740(3) 0.09477(10) 0.3718(3) 0.0356(6) Uani d . 1
H H1C 0.8181 0.1216 0.4412 0.043 Uiso calc R 1
H H1D 0.6849 0.1109 0.3335 0.043 Uiso calc R 1
N N2 0.8804(3) -0.00057(10) 0.1639(3) 0.0290(6) Uani d . 1
N N3 1.2706(3) 0.10647(12) 0.2239(3) 0.0415(7) Uani d . 1
N N4 0.9682(3) 0.29600(11) 0.2303(3) 0.0377(6) Uani d . 1
N N5 1.4834(3) 0.29408(12) 0.0327(4) 0.0468(7) Uani d . 1
O O1 1.0326(2) 0.07818(8) -0.0060(2) 0.0324(5) Uani d . 1
O O2 0.9755(2) 0.16979(8) 0.2301(2) 0.0349(5) Uani d . 1
O O3 1.1864(3) 0.08359(10) 0.3219(3) 0.0481(6) Uani d . 1
O O4 1.3757(3) 0.07993(11) 0.1628(4) 0.0678(8) Uani d . 1
O O5 0.8978(3) 0.27916(10) 0.3472(3) 0.0587(7) Uani d . 1
O O6 0.9377(3) 0.34163(11) 0.1538(3) 0.0551(7) Uani d . 1
O O7 1.5969(3) 0.26660(13) -0.0028(5) 0.0956(12) Uani d . 1
O O8 1.4709(3) 0.34842(11) 0.0141(3) 0.0582(7) Uani d . 1
O O9 0.7035(2) 0.13065(10) 0.0212(3) 0.0438(6) Uani d . 1
H H9A 0.7379 0.1609 -0.0249 0.075(14) Uiso d R 1
Cu Cu1 0.90775(4) 0.086158(14) 0.18706(4) 0.02976(13) Uani d . 1

loop_
_atom_site_aniso_label
_atom_site_aniso_U_11
_atom_site_aniso_U_22
_atom_site_aniso_U_33
_atom_site_aniso_U_12
_atom_site_aniso_U_13
_atom_site_aniso_U_23
C1 0.0439(19) 0.0351(17) 0.0360(18) -0.0013(14) 0.0168(15) -0.0009(14)
C2 0.0299(16) 0.0359(17) 0.0396(18) -0.0018(13) 0.0137(14) 0.0058(14)
C3 0.0400(18) 0.0254(15) 0.0388(18) -0.0038(13) 0.0153(14) 0.0018(13)
C4 0.0268(15) 0.0229(14) 0.0321(16) 0.0002(12) 0.0077(13) -0.0009(12)
C5 0.0334(17) 0.0259(15) 0.0261(15) -0.0026(13) 0.0050(12) -0.0032(12)
C6 0.0343(17) 0.0248(14) 0.0351(17) 0.0013(13) 0.0023(13) 0.0033(13)
C7 0.0297(17) 0.0309(16) 0.0455(19) 0.0032(13) 0.0040(14) 0.0018(14)
C8 0.0323(17) 0.0321(16) 0.0435(19) -0.0080(13) 0.0068(14) 0.0016(14)
C9 0.0365(18) 0.0228(15) 0.0408(18) -0.0027(13) 0.0034(14) 0.0006(13)
C10 0.0293(16) 0.0256(15) 0.0339(17) 0.0018(12) 0.0047(13) -0.0004(12)
C11 0.061(3) 0.099(3) 0.046(2) -0.014(2) 0.000(2) -0.011(2)
N1 0.0407(15) 0.0310(14) 0.0364(14) -0.0012(11) 0.0164(12) -0.0060(11)
N2 0.0326(14) 0.0214(12) 0.0346(14) 0.0001(10) 0.0178(11) 0.0001(10)
N3 0.0383(16) 0.0298(14) 0.0560(18) 0.0008(12) -0.0001(14) 0.0076(13)
N4 0.0352(15) 0.0279(14) 0.0505(17) -0.0016(11) 0.0074(13) -0.0055(12)
N5 0.0374(17) 0.0408(17) 0.064(2) -0.0059(13) 0.0145(14) 0.0061(14)
O1 0.0395(12) 0.0214(10) 0.0377(12) -0.0015(8) 0.0171(9) -0.0036(8)
O2 0.0350(12) 0.0236(11) 0.0475(13) -0.0038(9) 0.0159(10) -0.0051(9)
O3 0.0543(15) 0.0367(13) 0.0533(15) -0.0047(11) 0.0036(12) 0.0196(11)
O4 0.0547(17) 0.0372(14) 0.114(2) 0.0205(12) 0.0289(16) 0.0110(14)
O5 0.0608(17) 0.0413(14) 0.0774(19) 0.0081(12) 0.0376(15) 0.0014(13)
O6 0.0555(16) 0.0424(14) 0.0676(17) 0.0180(12) 0.0047(13) 0.0081(12)
O7 0.0581(19) 0.0557(18) 0.179(4) 0.0046(15) 0.067(2) 0.021(2)
O8 0.0494(15) 0.0375(14) 0.089(2) -0.0116(11) 0.0140(13) 0.0131(13)
O9 0.0442(14) 0.0391(13) 0.0481(14) -0.0036(11) 0.0038(11) 0.0045(11)
Cu1 0.0350(2) 0.02037(19) 0.0352(2) -0.00137(15) 0.01508(15) -0.00268(15)

loop_
_atom_type_symbol
_atom_type_description
_atom_type_scat_dispersion_real
_atom_type_scat_dispersion_imag
_atom_type_scat_source
C C 0.0033 0.0016 'International Tables Vol C Tables 4.2.6.8 and 6.1.1.4'
H H 0.0000 0.0000 'International Tables Vol C Tables 4.2.6.8 and 6.1.1.4'
N N 0.0061 0.0033 'International Tables Vol C Tables 4.2.6.8 and 6.1.1.4'
O O 0.0106 0.0060 'International Tables Vol C Tables 4.2.6.8 and 6.1.1.4'
Cu Cu 0.3201 1.2651 'International Tables Vol C Tables 4.2.6.8 and 6.1.1.4'

loop_
_geom_angle_atom_site_label_1
_geom_angle_atom_site_label_2
_geom_angle_atom_site_label_3
_geom_angle_site_symmetry_1
_geom_angle_site_symmetry_3
_geom_angle
N1 Cu1 O1 . . 177.03(10)
N1 Cu1 O2 . . 87.35(9)
N1 Cu1 O9 . . 86.95(10)
N2 Cu1 N1 . . 95.58(9)
N2 Cu1 O1 . . 84.40(8)
N2 Cu1 O9 . . 105.51(9)
N2 Cu1 O2 . . 168.71(9)
O1 Cu1 O2 . . 93.24(8)
O1 Cu1 O9 . . 90.20(8)
O2 Cu1 O9 . . 85.50(8)
N1 C1 C2 . . 111.4(3)
N1 C1 H1A . . 109.3
C2 C1 H1A . . 109.3
N1 C1 H1B . . 109.3
C2 C1 H1B . . 109.3
H1A C1 H1B . . 108.0
C1 C2 C3 . . 114.6(3)
C1 C2 H2A . . 108.6
C3 C2 H2A . . 108.6
C1 C2 H2B . . 108.6
C3 C2 H2B . . 108.6
H2A C2 H2B . . 107.6
N2 C3 C2 . . 111.9(2)
N2 C3 H3A . . 109.2
C2 C3 H3A . . 109.2
N2 C3 H3B . . 109.2
C2 C3 H3B . . 109.2
H3A C3 H3B . . 107.9
O1 C4 N2 3_755 . 128.0(2)
O1 C4 C4 3_755 3_755 117.8(3)
N2 C4 C4 . 3_755 114.1(3)
O2 C5 C6 . . 126.6(3)
O2 C5 C10 . . 120.8(3)
C6 C5 C10 . . 112.6(2)
C7 C6 C5 . . 123.6(3)
C7 C6 N3 . . 116.6(3)
C5 C6 N3 . . 119.8(3)
C6 C7 C8 . . 118.9(3)
C6 C7 H7 . . 120.5
C8 C7 H7 . . 120.5
C7 C8 C9 . . 121.2(3)
C7 C8 N5 . . 119.8(3)
C9 C8 N5 . . 119.0(3)
C10 C9 C8 . . 119.2(3)
C10 C9 H9 . . 120.4
C8 C9 H9 . . 120.4
C9 C10 C5 . . 123.6(3)
C9 C10 N4 . . 117.4(3)
C5 C10 N4 . . 119.0(2)
O9 C11 H11A . . 109.5
O9 C11 H11B . . 109.5
H11A C11 H11B . . 109.5
O9 C11 H11C . . 109.5
H11A C11 H11C . . 109.5
H11B C11 H11C . . 109.5
C1 N1 Cu1 . . 118.70(19)
C1 N1 H1C . . 107.6
Cu1 N1 H1C . . 107.6
C1 N1 H1D . . 107.6
Cu1 N1 H1D . . 107.6
H1C N1 H1D . . 107.1
C4 N2 C3 . . 118.4(2)
C4 N2 Cu1 . . 112.90(18)
C3 N2 Cu1 . . 128.57(18)
O4 N3 O3 . . 123.7(3)
O4 N3 C6 . . 118.3(3)
O3 N3 C6 . . 117.9(3)
O6 N4 O5 . . 123.7(3)
O6 N4 C10 . . 118.3(3)
O5 N4 C10 . . 117.8(3)
O7 N5 O8 . . 122.5(3)
O7 N5 C8 . . 118.9(3)
O8 N5 C8 . . 118.5(3)
C4 O1 Cu1 3_755 . 110.56(17)
C5 O2 Cu1 . . 131.94(18)
C11 O9 Cu1 . . 115.0(2)
C11 O9 H9A . . 103.7
Cu1 O9 H9A . . 108.5

loop_
_geom_bond_atom_site_label_1
_geom_bond_atom_site_label_2
_geom_bond_site_symmetry_2
_geom_bond_distance
_geom_bond_publ_flag
Cu1 N1 . 1.969(2) y
Cu1 N2 . 1.952(2) y
Cu1 O1 . 1.976(2) y
Cu1 O2 . 1.9788(19) y
Cu1 O3 . 2.624(3) y
Cu1 O9 . 2.405(2) y
C4 N2 . 1.292(3) ?
C4 O1 3_755 1.278(3) ?
C4 C4 3_755 1.513(5) ?
C1 N1 . 1.475(4) ?
C1 C2 . 1.504(4) ?
C1 H1A . 0.9700 ?
C1 H1B . 0.9700 ?
C2 C3 . 1.510(4) ?
C2 H2A . 0.9700 ?
C2 H2B . 0.9700 ?
C3 N2 . 1.464(3) ?
C3 H3A . 0.9700 ?
C3 H3B . 0.9700 ?
C5 O2 . 1.263(3) ?
C5 C6 . 1.434(4) ?
C5 C10 . 1.438(4) ?
C6 C7 . 1.376(4) ?
C6 N3 . 1.463(4) ?
C7 C8 . 1.378(4) ?
C7 H7 . 0.9300 ?
C8 C9 . 1.381(4) ?
C8 N5 . 1.448(4) ?
C9 C10 . 1.366(4) ?
C9 H9 . 0.9300 ?
C10 N4 . 1.462(4) ?
C11 O9 . 1.419(4) ?
C11 H11A . 0.9600 ?
C11 H11B . 0.9600 ?
C11 H11C . 0.9600 ?
N1 H1C . 0.9000 ?
N1 H1D . 0.9000 ?
N3 O4 . 1.219(3) ?
N3 O3 . 1.227(3) ?
N4 O6 . 1.217(3) ?
N4 O5 . 1.224(3) ?
N5 O7 . 1.211(4) ?
N5 O8 . 1.223(3) ?
O1 C4 3_755 1.278(3) ?
O9 H9A . 0.8353 ?

loop_
_geom_hbond_atom_site_label_D
_geom_hbond_atom_site_label_H
_geom_hbond_atom_site_label_A
_geom_hbond_site_symmetry_A
_geom_hbond_distance_DH
_geom_hbond_distance_HA
_geom_hbond_distance_DA
_geom_hbond_angle_DHA
O9 H9A O5 4_565 0.84 2.23 3.030(3) 160.5
N1 H1C O6 4_566 0.90 2.15 3.017(4) 160.5
C7 H7 O9 1_655 0.93 2.52 3.447(4) 173.3

loop_
_geom_torsion_atom_site_label_1
_geom_torsion_atom_site_label_2
_geom_torsion_atom_site_label_3
_geom_torsion_atom_site_label_4
_geom_torsion_site_symmetry_1
_geom_torsion
N1 C1 C2 C3 . 76.4(3)
C1 C2 C3 N2 . -57.3(4)
O2 C5 C6 C7 . 167.8(3)
C10 C5 C6 C7 . -10.0(4)
O2 C5 C6 N3 . -13.4(4)
C10 C5 C6 N3 . 168.8(3)
C5 C6 C7 C8 . 4.2(5)
N3 C6 C7 C8 . -174.7(3)
C6 C7 C8 C9 . 2.3(5)
C6 C7 C8 N5 . -178.4(3)
C7 C8 C9 C10 . -1.7(5)
N5 C8 C9 C10 . 178.9(3)
C8 C9 C10 C5 . -5.2(5)
C8 C9 C10 N4 . 176.1(3)
O2 C5 C10 C9 . -167.4(3)
C6 C5 C10 C9 . 10.6(4)
O2 C5 C10 N4 . 11.2(4)
C6 C5 C10 N4 . -170.8(3)
C2 C1 N1 Cu1 . -52.9(3)
O1 C4 N2 C3 3_755 1.0(4)
C4 C4 N2 C3 3_755 -179.8(3)
O1 C4 N2 Cu1 3_755 177.5(2)
C4 C4 N2 Cu1 3_755 -3.3(4)
C2 C3 N2 C4 . -162.6(3)
C2 C3 N2 Cu1 . 21.4(4)
C7 C6 N3 O4 . -22.0(4)
C5 C6 N3 O4 . 159.0(3)
C7 C6 N3 O3 . 156.2(3)
C5 C6 N3 O3 . -22.7(4)
C9 C10 N4 O6 . 31.8(4)
C5 C10 N4 O6 . -146.9(3)
C9 C10 N4 O5 . -144.4(3)
C5 C10 N4 O5 . 36.9(4)
C7 C8 N5 O7 . 3.9(5)
C9 C8 N5 O7 . -176.8(4)
C7 C8 N5 O8 . -177.3(3)
C9 C8 N5 O8 . 2.0(5)
C6 C5 O2 Cu1 . -21.7(4)
C10 C5 O2 Cu1 . 155.9(2)
C4 N2 Cu1 N1 . -179.4(2)
C3 N2 Cu1 N1 . -3.3(3)
C4 N2 Cu1 O1 . 3.6(2)
C3 N2 Cu1 O1 . 179.7(3)
C4 N2 Cu1 O2 . -74.8(5)
C3 N2 Cu1 O2 . 101.3(5)
C4 N2 Cu1 O9 . 92.2(2)
C3 N2 Cu1 O9 . -91.7(3)
C1 N1 Cu1 N2 . 18.3(2)
C1 N1 Cu1 O2 . -150.7(2)
C1 N1 Cu1 O9 . 123.6(2)
C4 O1 Cu1 N2 3_755 -3.07(19)
C4 O1 Cu1 O2 3_755 165.86(19)
C4 O1 Cu1 O9 3_755 -108.64(19)
C5 O2 Cu1 N2 . 47.1(6)
C5 O2 Cu1 N1 . 152.4(3)
C5 O2 Cu1 O1 . -30.5(3)
C5 O2 Cu1 O9 . -120.4(3)
C11 O9 Cu1 N2 . -25.7(2)
C11 O9 Cu1 N1 . -120.6(2)
C11 O9 Cu1 O1 . 58.6(2)
C11 O9 Cu1 O2 . 151.8(2)
